data_9011791
loop_
_publ_author_name
'Davis, R. J.'
'Smith, G. W.'

_publ_section_title
;
 Yttrotungstite
 Locality: Kinta district, Perak, Malaysia
;
_journal_name_full 'Mineralogical Magazine'
_journal_page_first 261
_journal_page_last 285
_journal_paper_doi 10.1180/minmag.1971.038.295.01
_journal_volume 38
_journal_year 1971
_chemical_formula_sum
;Al0.1 Ca0.04 Ce0.08 Dy0.05 Er0.04 Fe0.02 Gd0.04 H1.125 La0.01 Mg0.03 Nd0.09
 O9 Pr0.01 Si0.04 Sm0.03 Tb0.01 W1.84 Y0.57
;
_chemical_name_mineral Yttrotungstite-(Y)
_space_group_IT_number 11
_symmetry_space_group_name_Hall '-P 2yb'
_symmetry_space_group_name_H-M 'P 1 21/m 1'
_cell_angle_alpha 90
_cell_angle_beta 104.93
_cell_angle_gamma 90
_cell_formula_units_Z 2
_cell_length_a 6.954
_cell_length_b 8.637
_cell_length_c 5.771
_cell_volume 334.915
_cod_data_source_file 11328.cif
_cod_data_source_block global
_cod_original_formula_sum
;(Mg.03 Ca.04 Ce.08 La.01 Pr.01 Nd.09 Sm.03 Gd.04 Tb.01 Dy.05 Er.04 Y.57)
 (W1.84 Al.1 Si.04 Fe.02) O9 H1.125
;
_cod_database_code 9011791

loop_
_symmetry_equiv_pos_as_xyz
x,y,z
x,1/2-y,z
-x,1/2+y,-z
-x,-y,-z

loop_
_atom_site_label
_atom_site_fract_x
_atom_site_fract_y
_atom_site_fract_z
_atom_site_occupancy
_atom_site_U_iso_or_equiv
_atom_site_type_symbol
_atom_site_attached_hydrogens
Mg 0.72100 0.25000 0.24800 0.03000 0.02216 Mg 0
Ca 0.72100 0.25000 0.24800 0.04000 0.02216 Ca 0
Ce 0.72100 0.25000 0.24800 0.08000 0.02216 Ce 0
La 0.72100 0.25000 0.24800 0.01000 0.02216 La 0
Pr 0.72100 0.25000 0.24800 0.01000 0.02216 Pr 0
Nd 0.72100 0.25000 0.24800 0.09000 0.02216 Nd 0
Sm 0.72100 0.25000 0.24800 0.03000 0.02216 Sm 0
Gd 0.72100 0.25000 0.24800 0.04000 0.02216 Gd 0
Tb 0.72100 0.25000 0.24800 0.01000 0.02216 Tb 0
Dy 0.72100 0.25000 0.24800 0.05000 0.02216 Dy 0
Er 0.72100 0.25000 0.24800 0.04000 0.02216 Er 0
Y 0.72100 0.25000 0.24800 0.57000 0.02216 Y 0
W 0.18400 0.06400 0.21200 0.92000 0.02216 W 0
Al 0.18400 0.06400 0.21200 0.05000 0.02216 Al 0
Si 0.18400 0.06400 0.21200 0.02000 0.02216 Si 0
Fe 0.18400 0.06400 0.21200 0.01000 0.02216 Fe 0
O1 0.85000 0.75000 0.03000 1.00000 0.02216 O 0
O-H2 0.16000 0.25000 0.41000 1.00000 0.02216 O 1
O3 0.42000 0.09000 0.20000 1.00000 0.02216 O 0
O4 0.85000 0.06000 0.03000 1.00000 0.02216 O 0
O5 0.16000 0.94000 0.41000 1.00000 0.02216 O 0
Wat6 0.56000 0.25000 0.80000 1.00000 0.02216 O 2

loop_
_cod_changelog_entry_id
_cod_changelog_entry_author
_cod_changelog_entry_date
_cod_changelog_entry_text
1
;cod-tools version 3.8.0
Id: cif_guess_AMCSD_atom_types 9581 2023-05-17 12:35:41Z saulius
;
2023-05-21T08:54:12+03:00
;Derived atom types and hydrogen counts
from atom names that follow the AMCSD naming convention
(Wat == water, O-H == hydroxyl).
;

_cod_duplicate_entry 9009444
